data_4073349
loop_
_publ_author_name
'Bruce, Michael I.'
'Costuas, Karine'
'Ellis, Ben G.'
'Halet, Jean-Fran\,cois'
'Low, Paul J.'
'Moubaraki, Boujemaa'
'Murray, Keith S.'
'Oudda\"i, Nadia'
'Perkins, Gary J.'
'Skelton, Brian W.'
'White, Allan H.'

_publ_section_title
;
 Redox-Active Complexes Containing Group 8 Metal Centers Linked by
 C2Bridges
;
_journal_issue 15
_journal_name_full Organometallics
_journal_page_first 3735
_journal_paper_doi 10.1021/om7002859
_journal_volume 26
_journal_year 2007
_chemical_formula_moiety 'C64 H58 P4 Ru2, 2(F6 P), H2 O'
_chemical_formula_sum 'C64 H60 F12 O P6 Ru2'
_chemical_formula_weight 1461.08
_chemical_name_systematic
;
 ?
;
_space_group_IT_number 2
_symmetry_cell_setting triclinic
_symmetry_space_group_name_Hall '-P 1'
_symmetry_space_group_name_H-M 'P -1'
_atom_sites_solution_hydrogens geom
_atom_sites_solution_primary direct
_atom_sites_solution_secondary difmap
_audit_creation_date 2006-07-04T09:51:36-00:00
_audit_creation_method 'WinGX routine CIF_UPDATE'
_cell_angle_alpha 69.693(3)
_cell_angle_beta 84.767(3)
_cell_angle_gamma 69.351(3)
_cell_formula_units_Z 2
_cell_length_a 11.639(2)
_cell_length_b 15.134(3)
_cell_length_c 19.865(4)
_cell_measurement_reflns_used 7570
_cell_measurement_temperature 150(2)
_cell_measurement_theta_max 27.6
_cell_measurement_theta_min 2.2
_cell_volume 3068.9(10)
_computing_cell_refinement 'Siemens SAINT (Siemens, 1995)'
_computing_data_collection 'Siemens SMART (Siemens, 1995)'
_computing_data_reduction 'xtal ADDREF SORTRF'
_computing_molecular_graphics xtal
_computing_publication_material 'xtal BONDLA CIFIO'
_computing_structure_refinement 'SHELXL-97 (Sheldrick, 1997)'
_computing_structure_solution xtal
_diffrn_ambient_temperature 150(2)
_diffrn_measured_fraction_theta_full 1.000
_diffrn_measured_fraction_theta_max 0.887
_diffrn_measurement_device_type
;
        Bruker SMART CCD diffractometer
;
_diffrn_measurement_method '\w scans'
_diffrn_radiation_monochromator graphite
_diffrn_radiation_type MoK\a
_diffrn_radiation_wavelength 0.71073
_diffrn_reflns_av_R_equivalents 0
_diffrn_reflns_av_unetI/netI 0.1149
_diffrn_reflns_limit_h_max 15
_diffrn_reflns_limit_h_min -15
_diffrn_reflns_limit_k_max 20
_diffrn_reflns_limit_k_min -18
_diffrn_reflns_limit_l_max 25
_diffrn_reflns_limit_l_min 0
_diffrn_reflns_number 14129
_diffrn_reflns_theta_full 27.5
_diffrn_reflns_theta_max 28.74
_diffrn_reflns_theta_min 1.09
_diffrn_standards_decay_% 0
_diffrn_standards_number 0
_exptl_absorpt_coefficient_mu 0.728
_exptl_absorpt_correction_T_max 1
_exptl_absorpt_correction_T_min 0.71
_exptl_absorpt_correction_type multi-scan
_exptl_absorpt_process_details
;
 SADABS; Sheldrick, 1996
;
_exptl_crystal_colour dark_red
_exptl_crystal_density_diffrn 1.581
_exptl_crystal_density_method 'not measured'
_exptl_crystal_description slab
_exptl_crystal_F_000 1476
_exptl_crystal_size_max 0.54
_exptl_crystal_size_mid 0.27
_exptl_crystal_size_min 0.16
_refine_diff_density_max 1.58
_refine_diff_density_min -0.837
_refine_diff_density_rms 0.139
_refine_ls_extinction_method none
_refine_ls_goodness_of_fit_all 1.071
_refine_ls_goodness_of_fit_ref 1.072
_refine_ls_hydrogen_treatment riding
_refine_ls_matrix_type full
_refine_ls_number_constraints 0
_refine_ls_number_parameters 766
_refine_ls_number_reflns 14129
_refine_ls_number_restraints 0
_refine_ls_restrained_S_all 1.072
_refine_ls_R_factor_all 0.1242
_refine_ls_R_factor_gt 0.0695
_refine_ls_shift/su_max 0.007
_refine_ls_shift/su_mean 0
_refine_ls_structure_factor_coef Fsqd
_refine_ls_weighting_details 'calc w=1/[\s^2^(Fo^2^)+(0.0205P)^2^+21.0830P] where P=(Fo^2^+2Fc^2^)/3'
_refine_ls_weighting_scheme calc
_refine_ls_wR_factor_all 0.148
_refine_ls_wR_factor_gt 0.1506
_refine_ls_wR_factor_ref 0.1715
_reflns_number_gt 8832
_reflns_number_total 14129
_reflns_threshold_expression >2sigma(I)
_cod_data_source_file om7002859-file001.cif
_cod_data_source_block brx127
_cod_original_sg_symbol_Hall -p_1
_cod_original_sg_symbol_H-M P_-1
_cod_database_code 4073349

loop_
_symmetry_equiv_pos_as_xyz
'x, y, z'
'-x, -y, -z'

loop_
_atom_site_label
_atom_site_type_symbol
_atom_site_fract_x
_atom_site_fract_y
_atom_site_fract_z
_atom_site_U_iso_or_equiv
_atom_site_adp_type
_atom_site_occupancy
_atom_site_symmetry_multiplicity
_atom_site_calc_flag
_atom_site_refinement_flags
Ru1 Ru 0.24068(5) 0.82352(4) 0.14468(3) 0.01992(13) Uani 1 1 d .
Ru2 Ru 0.32708(5) 0.98506(4) 0.31023(3) 0.02035(14) Uani 1 1 d .
P11 P 0.44566(16) 0.73189(13) 0.17055(9) 0.0217(4) Uani 1 1 d .
C111 C 0.5265(6) 0.6402(5) 0.1268(4) 0.0264(15) Uani 1 1 d .
C112 C 0.4905(7) 0.6574(6) 0.0571(4) 0.0362(18) Uani 1 1 d .
H112 H 0.4227 0.7152 0.0336 0.043 Uiso 1 1 calc R
C113 C 0.5535(8) 0.5902(7) 0.0214(5) 0.046(2) Uani 1 1 d .
H113 H 0.5271 0.6019 -0.0258 0.055 Uiso 1 1 calc R
C114 C 0.6522(8) 0.5083(6) 0.0538(5) 0.045(2) Uani 1 1 d .
H114 H 0.6962 0.4637 0.029 0.054 Uiso 1 1 calc R
C115 C 0.6880(8) 0.4905(6) 0.1224(5) 0.050(2) Uani 1 1 d .
H115 H 0.7558 0.4323 0.1454 0.061 Uiso 1 1 calc R
C116 C 0.6269(8) 0.5559(6) 0.1589(4) 0.042(2) Uani 1 1 d .
H116 H 0.6539 0.5429 0.2061 0.05 Uiso 1 1 calc R
C121 C 0.5496(6) 0.8033(5) 0.1565(4) 0.0232(14) Uani 1 1 d .
C122 C 0.6641(6) 0.7601(6) 0.1919(4) 0.0332(17) Uani 1 1 d .
H122 H 0.6881 0.6935 0.2251 0.04 Uiso 1 1 calc R
C123 C 0.7445(7) 0.8148(6) 0.1787(4) 0.0367(18) Uani 1 1 d .
H123 H 0.8225 0.7853 0.2031 0.044 Uiso 1 1 calc R
C124 C 0.7103(7) 0.9102(6) 0.1310(4) 0.0339(17) Uani 1 1 d .
H124 H 0.7649 0.9468 0.1221 0.041 Uiso 1 1 calc R
C125 C 0.5972(7) 0.9540(6) 0.0955(4) 0.0350(18) Uani 1 1 d .
H125 H 0.5737 1.0207 0.0625 0.042 Uiso 1 1 calc R
C126 C 0.5168(7) 0.8996(6) 0.1085(4) 0.0322(17) Uani 1 1 d .
H126 H 0.439 0.9296 0.0839 0.039 Uiso 1 1 calc R
C110 C 0.4579(6) 0.6585(5) 0.2664(4) 0.0276(15) Uani 1 1 d .
H11A H 0.5422 0.6094 0.2791 0.033 Uiso 1 1 calc R
H11B H 0.4412 0.7036 0.2949 0.033 Uiso 1 1 calc R
C120 C 0.3649(6) 0.6028(5) 0.2839(4) 0.0278(16) Uani 1 1 d .
H12A H 0.3438 0.5897 0.335 0.033 Uiso 1 1 calc R
H12B H 0.4027 0.5374 0.2763 0.033 Uiso 1 1 calc R
P12 P 0.22382(16) 0.67695(13) 0.22677(9) 0.0228(4) Uani 1 1 d .
C131 C 0.1993(7) 0.5923(5) 0.1873(4) 0.0263(15) Uani 1 1 d .
C132 C 0.2967(8) 0.5185(6) 0.1701(4) 0.0375(18) Uani 1 1 d .
H132 H 0.3788 0.5101 0.1803 0.045 Uiso 1 1 calc R
C133 C 0.2750(9) 0.4566(6) 0.1378(5) 0.047(2) Uani 1 1 d .
H133 H 0.3419 0.4064 0.1266 0.056 Uiso 1 1 calc R
C134 C 0.1562(9) 0.4688(6) 0.1225(4) 0.045(2) Uani 1 1 d .
H134 H 0.1418 0.4267 0.1007 0.054 Uiso 1 1 calc R
C135 C 0.0583(8) 0.5412(6) 0.1383(4) 0.042(2) Uani 1 1 d .
H135 H -0.0233 0.5497 0.127 0.05 Uiso 1 1 calc R
C136 C 0.0800(7) 0.6020(5) 0.1711(4) 0.0322(17) Uani 1 1 d .
H136 H 0.0122 0.6512 0.1828 0.039 Uiso 1 1 calc R
C141 C 0.0949(6) 0.6953(5) 0.2867(4) 0.0269(15) Uani 1 1 d .
C142 C 0.0146(6) 0.7908(6) 0.2804(4) 0.0327(17) Uani 1 1 d .
H142 H 0.0295 0.8476 0.2467 0.039 Uiso 1 1 calc R
C143 C -0.0881(7) 0.8044(7) 0.3231(5) 0.043(2) Uani 1 1 d .
H143 H -0.1441 0.8698 0.318 0.051 Uiso 1 1 calc R
C144 C -0.1067(8) 0.7202(8) 0.3732(5) 0.049(2) Uani 1 1 d .
H144 H -0.1762 0.7283 0.4025 0.059 Uiso 1 1 calc R
C145 C -0.0259(8) 0.6253(8) 0.3808(4) 0.048(2) Uani 1 1 d .
H145 H -0.0393 0.5686 0.4156 0.058 Uiso 1 1 calc R
C146 C 0.0747(7) 0.6124(6) 0.3381(4) 0.0376(19) Uani 1 1 d .
H146 H 0.1304 0.5467 0.3437 0.045 Uiso 1 1 calc R
C1 C 0.2693(6) 0.8768(5) 0.2124(3) 0.0209(14) Uani 1 1 d .
C2 C 0.2967(6) 0.9166(5) 0.2538(3) 0.0217(14) Uani 1 1 d .
P21 P 0.14982(16) 1.10882(13) 0.25308(9) 0.0227(4) Uani 1 1 d .
C211 C 0.0844(6) 1.2215(5) 0.2780(4) 0.0274(15) Uani 1 1 d .
C212 C 0.1592(7) 1.2712(5) 0.2873(4) 0.0329(17) Uani 1 1 d .
H212 H 0.2453 1.245 0.2818 0.04 Uiso 1 1 calc R
C213 C 0.1100(8) 1.3574(6) 0.3042(4) 0.0400(19) Uani 1 1 d .
H213 H 0.1624 1.3913 0.3086 0.048 Uiso 1 1 calc R
C214 C -0.0137(8) 1.3958(6) 0.3150(4) 0.0409(19) Uani 1 1 d .
H214 H -0.0466 1.4549 0.3274 0.049 Uiso 1 1 calc R
C215 C -0.0895(7) 1.3466(6) 0.3072(5) 0.043(2) Uani 1 1 d .
H215 H -0.175 1.3718 0.3149 0.051 Uiso 1 1 calc R
C216 C -0.0421(7) 1.2618(6) 0.2885(4) 0.0356(18) Uani 1 1 d .
H216 H -0.0955 1.2298 0.2825 0.043 Uiso 1 1 calc R
C221 C 0.1541(6) 1.1612(5) 0.1557(4) 0.0258(15) Uani 1 1 d .
C222 C 0.0472(7) 1.2178(6) 0.1130(4) 0.0378(18) Uani 1 1 d .
H222 H -0.0303 1.2266 0.1347 0.045 Uiso 1 1 calc R
C223 C 0.0520(8) 1.2617(6) 0.0393(4) 0.045(2) Uani 1 1 d .
H223 H -0.022 1.2989 0.011 0.054 Uiso 1 1 calc R
C224 C 0.1636(8) 1.2515(6) 0.0071(5) 0.047(2) Uani 1 1 d .
H224 H 0.1669 1.2831 -0.0432 0.056 Uiso 1 1 calc R
C225 C 0.2717(8) 1.1945(7) 0.0489(5) 0.049(2) Uani 1 1 d .
H225 H 0.349 1.1861 0.0269 0.059 Uiso 1 1 calc R
C226 C 0.2666(7) 1.1501(6) 0.1223(4) 0.043(2) Uani 1 1 d .
H226 H 0.3407 1.1117 0.1504 0.051 Uiso 1 1 calc R
C210 C 0.0302(6) 1.0512(5) 0.2764(4) 0.0259(15) Uani 1 1 d .
H21A H -0.0513 1.1023 0.2579 0.031 Uiso 1 1 calc R
H21B H 0.0471 0.9979 0.2552 0.031 Uiso 1 1 calc R
C220 C 0.0319(6) 1.0072(5) 0.3580(4) 0.0268(15) Uani 1 1 d .
H22A H -0.0157 0.9611 0.3724 0.032 Uiso 1 1 calc R
H22B H -0.0078 1.0619 0.378 0.032 Uiso 1 1 calc R
P22 P 0.19042(15) 0.93838(13) 0.39530(9) 0.0222(4) Uani 1 1 d .
C231 C 0.2018(6) 0.9645(5) 0.4777(4) 0.0255(15) Uani 1 1 d .
C232 C 0.1824(6) 1.0623(6) 0.4728(4) 0.0310(16) Uani 1 1 d .
H232 H 0.1483 1.1159 0.4296 0.037 Uiso 1 1 calc R
C233 C 0.2129(7) 1.0821(6) 0.5311(4) 0.0350(18) Uani 1 1 d .
H233 H 0.1995 1.149 0.528 0.042 Uiso 1 1 calc R
C234 C 0.2626(6) 1.0034(6) 0.5932(4) 0.0374(19) Uani 1 1 d .
H234 H 0.2865 1.0165 0.6322 0.045 Uiso 1 1 calc R
C235 C 0.2782(6) 0.9065(6) 0.5998(4) 0.0359(18) Uani 1 1 d .
H235 H 0.3089 0.8535 0.6438 0.043 Uiso 1 1 calc R
C236 C 0.2486(6) 0.8869(5) 0.5416(4) 0.0290(16) Uani 1 1 d .
H236 H 0.2605 0.8198 0.5456 0.035 Uiso 1 1 calc R
C241 C 0.2111(6) 0.8053(5) 0.4288(4) 0.0262(15) Uani 1 1 d .
C242 C 0.3239(6) 0.7345(5) 0.4279(4) 0.0283(16) Uani 1 1 d .
H242 H 0.3896 0.7551 0.4043 0.034 Uiso 1 1 calc R
C243 C 0.3425(7) 0.6330(6) 0.4610(4) 0.0366(18) Uani 1 1 d .
H243 H 0.4211 0.5847 0.4604 0.044 Uiso 1 1 calc R
C244 C 0.2478(8) 0.6021(6) 0.4946(4) 0.043(2) Uani 1 1 d .
H244 H 0.2605 0.5325 0.5162 0.052 Uiso 1 1 calc R
C245 C 0.1344(8) 0.6722(6) 0.4970(4) 0.041(2) Uani 1 1 d .
H245 H 0.0692 0.651 0.5207 0.049 Uiso 1 1 calc R
C246 C 0.1159(7) 0.7741(6) 0.4643(4) 0.0343(17) Uani 1 1 d .
H246 H 0.0381 0.8224 0.4663 0.041 Uiso 1 1 calc R
C101 C 0.1649(7) 0.9701(5) 0.0513(4) 0.0331(17) Uani 1 1 d .
H101 H 0.1878 1.0268 0.0447 0.04 Uiso 1 1 calc R
C102 C 0.2246(6) 0.8913(5) 0.0231(4) 0.0282(16) Uani 1 1 d .
H102 H 0.295 0.8863 -0.0055 0.034 Uiso 1 1 calc R
C103 C 0.1621(6) 0.8220(5) 0.0447(4) 0.0269(15) Uani 1 1 d .
H103 H 0.1824 0.7624 0.0333 0.032 Uiso 1 1 calc R
C104 C 0.0629(6) 0.8578(5) 0.0867(4) 0.0296(16) Uani 1 1 d .
H104 H 0.0049 0.8262 0.1084 0.036 Uiso 1 1 calc R
C105 C 0.0656(7) 0.9485(5) 0.0907(4) 0.0311(17) Uani 1 1 d .
H105 H 0.0097 0.9882 0.1156 0.037 Uiso 1 1 calc R
C201 C 0.5223(6) 0.9773(6) 0.2792(4) 0.0340(17) Uani 1 1 d .
H201 H 0.5545 0.9702 0.2349 0.041 Uiso 1 1 calc R
C202 C 0.4576(6) 1.0709(5) 0.2916(4) 0.0301(16) Uani 1 1 d .
H202 H 0.4388 1.1362 0.2569 0.036 Uiso 1 1 calc R
C203 C 0.4269(6) 1.0474(5) 0.3656(4) 0.0265(15) Uani 1 1 d .
H203 H 0.3853 1.0941 0.3892 0.032 Uiso 1 1 calc R
C204 C 0.4703(6) 0.9415(6) 0.3969(4) 0.0295(16) Uani 1 1 d .
H204 H 0.4614 0.9049 0.4455 0.035 Uiso 1 1 calc R
C205 C 0.5293(6) 0.8988(5) 0.3441(4) 0.0293(16) Uani 1 1 d .
H205 H 0.5669 0.8291 0.3515 0.035 Uiso 1 1 calc R
P1 P 0.68969(17) 0.18828(15) 0.15605(10) 0.0283(4) Uani 1 1 d .
F11 F 0.8144(4) 0.1124(3) 0.1384(2) 0.0414(11) Uani 1 1 d .
F12 F 0.6912(5) 0.2702(4) 0.0797(2) 0.0507(12) Uani 1 1 d .
F13 F 0.5655(4) 0.2646(4) 0.1738(3) 0.0541(13) Uani 1 1 d .
F14 F 0.6914(4) 0.1058(4) 0.2323(2) 0.0499(12) Uani 1 1 d .
F15 F 0.7669(4) 0.2320(3) 0.1910(2) 0.0388(10) Uani 1 1 d .
F16 F 0.6113(4) 0.1451(4) 0.1216(3) 0.0519(13) Uani 1 1 d .
P2 P 0.63684(19) 0.66785(16) 0.55468(12) 0.0397(5) Uani 1 1 d .
F21 F 0.6267(5) 0.7004(5) 0.4699(3) 0.090(2) Uani 1 1 d .
F22 F 0.4954(5) 0.7254(5) 0.5549(4) 0.090(2) Uani 1 1 d .
F23 F 0.6465(5) 0.6327(5) 0.6398(3) 0.0734(17) Uani 1 1 d .
F24 F 0.7797(5) 0.6102(6) 0.5527(4) 0.114(3) Uani 1 1 d .
F25 F 0.6663(9) 0.7624(6) 0.5488(5) 0.135(3) Uani 1 1 d .
F26 F 0.6085(8) 0.5716(4) 0.5606(3) 0.096(2) Uani 1 1 d .
O1 O 0.4000(7) 0.6341(6) 0.7108(4) 0.086(2) Uani 1 1 d .

loop_
_atom_site_aniso_label
_atom_site_aniso_U_11
_atom_site_aniso_U_22
_atom_site_aniso_U_33
_atom_site_aniso_U_23
_atom_site_aniso_U_13
_atom_site_aniso_U_12
Ru1 0.0181(3) 0.0218(3) 0.0221(3) -0.0079(2) 0.0001(2) -0.0087(2)
Ru2 0.0161(3) 0.0245(3) 0.0236(3) -0.0093(2) 0.0007(2) -0.0096(2)
P11 0.0202(9) 0.0239(9) 0.0226(9) -0.0076(7) 0.0010(7) -0.0096(7)
C111 0.022(4) 0.027(4) 0.035(4) -0.012(3) 0.007(3) -0.013(3)
C112 0.021(4) 0.048(5) 0.037(4) -0.017(4) 0.000(3) -0.006(3)
C113 0.042(5) 0.054(6) 0.045(5) -0.029(4) 0.003(4) -0.010(4)
C114 0.049(5) 0.039(5) 0.047(5) -0.025(4) 0.003(4) -0.007(4)
C115 0.055(6) 0.033(5) 0.048(5) -0.018(4) -0.011(4) 0.010(4)
C116 0.051(5) 0.035(4) 0.034(4) -0.010(4) -0.010(4) -0.007(4)
C121 0.019(3) 0.028(4) 0.026(4) -0.010(3) 0.001(3) -0.011(3)
C122 0.023(4) 0.031(4) 0.046(5) -0.014(4) -0.003(3) -0.008(3)
C123 0.020(4) 0.041(5) 0.054(5) -0.021(4) 0.000(3) -0.011(3)
C124 0.025(4) 0.050(5) 0.040(4) -0.023(4) 0.012(3) -0.023(4)
C125 0.032(4) 0.037(4) 0.038(4) -0.007(4) 0.006(3) -0.021(4)
C126 0.026(4) 0.041(4) 0.037(4) -0.012(4) 0.000(3) -0.021(3)
C110 0.022(4) 0.033(4) 0.028(4) -0.012(3) 0.005(3) -0.010(3)
C120 0.024(4) 0.025(4) 0.021(4) 0.004(3) -0.002(3) -0.004(3)
P12 0.0220(9) 0.0243(9) 0.0254(9) -0.0095(7) 0.0033(7) -0.0113(7)
C131 0.035(4) 0.024(4) 0.024(4) -0.006(3) 0.003(3) -0.017(3)
C132 0.045(5) 0.038(4) 0.038(4) -0.018(4) 0.013(4) -0.021(4)
C133 0.063(6) 0.039(5) 0.047(5) -0.026(4) 0.020(4) -0.021(4)
C134 0.069(6) 0.044(5) 0.038(5) -0.020(4) 0.000(4) -0.031(5)
C135 0.049(5) 0.035(4) 0.046(5) -0.010(4) -0.017(4) -0.018(4)
C136 0.035(4) 0.026(4) 0.037(4) -0.012(3) -0.002(3) -0.010(3)
C141 0.026(4) 0.035(4) 0.031(4) -0.020(3) 0.007(3) -0.016(3)
C142 0.027(4) 0.040(4) 0.042(4) -0.025(4) 0.005(3) -0.014(3)
C143 0.026(4) 0.068(6) 0.055(5) -0.043(5) 0.009(4) -0.019(4)
C144 0.039(5) 0.088(7) 0.045(5) -0.040(5) 0.021(4) -0.040(5)
C145 0.054(6) 0.076(7) 0.040(5) -0.027(5) 0.019(4) -0.049(5)
C146 0.045(5) 0.045(5) 0.038(4) -0.019(4) 0.013(4) -0.030(4)
C1 0.022(3) 0.018(3) 0.021(3) -0.001(3) 0.002(3) -0.010(3)
C2 0.017(3) 0.021(3) 0.023(3) -0.004(3) 0.003(3) -0.007(3)
P21 0.0200(9) 0.0247(9) 0.0249(9) -0.0077(8) -0.0026(7) -0.0092(7)
C211 0.030(4) 0.022(4) 0.028(4) -0.007(3) -0.003(3) -0.006(3)
C212 0.032(4) 0.024(4) 0.040(4) -0.005(3) -0.006(3) -0.009(3)
C213 0.046(5) 0.029(4) 0.052(5) -0.014(4) -0.002(4) -0.021(4)
C214 0.046(5) 0.031(4) 0.047(5) -0.018(4) -0.001(4) -0.009(4)
C215 0.031(4) 0.044(5) 0.058(6) -0.026(4) 0.004(4) -0.011(4)
C216 0.026(4) 0.040(4) 0.046(5) -0.021(4) 0.000(3) -0.011(3)
C221 0.024(4) 0.026(4) 0.031(4) -0.011(3) 0.000(3) -0.011(3)
C222 0.031(4) 0.046(5) 0.038(5) -0.011(4) -0.006(3) -0.017(4)
C223 0.048(5) 0.047(5) 0.038(5) -0.001(4) -0.016(4) -0.021(4)
C224 0.062(6) 0.042(5) 0.033(5) -0.001(4) 0.001(4) -0.025(5)
C225 0.046(5) 0.052(6) 0.039(5) -0.007(4) 0.014(4) -0.014(4)
C226 0.035(5) 0.045(5) 0.040(5) -0.007(4) -0.001(4) -0.010(4)
C210 0.018(3) 0.032(4) 0.033(4) -0.014(3) 0.002(3) -0.012(3)
C220 0.016(3) 0.032(4) 0.036(4) -0.009(3) 0.002(3) -0.015(3)
P22 0.0173(8) 0.0261(9) 0.0265(9) -0.0106(8) 0.0017(7) -0.0095(7)
C231 0.016(3) 0.033(4) 0.032(4) -0.016(3) 0.004(3) -0.009(3)
C232 0.028(4) 0.037(4) 0.035(4) -0.018(3) 0.009(3) -0.014(3)
C233 0.032(4) 0.043(5) 0.047(5) -0.028(4) 0.017(4) -0.023(4)
C234 0.018(4) 0.060(6) 0.048(5) -0.037(5) 0.006(3) -0.014(4)
C235 0.020(4) 0.055(5) 0.036(4) -0.026(4) -0.003(3) -0.006(4)
C236 0.019(4) 0.032(4) 0.034(4) -0.014(3) -0.002(3) -0.004(3)
C241 0.028(4) 0.030(4) 0.023(4) -0.007(3) -0.005(3) -0.012(3)
C242 0.028(4) 0.034(4) 0.030(4) -0.016(3) 0.003(3) -0.013(3)
C243 0.038(5) 0.030(4) 0.041(5) -0.012(4) -0.007(4) -0.010(4)
C244 0.063(6) 0.031(4) 0.044(5) -0.011(4) 0.001(4) -0.027(4)
C245 0.049(5) 0.040(5) 0.043(5) -0.010(4) 0.005(4) -0.031(4)
C246 0.029(4) 0.037(4) 0.035(4) -0.012(4) -0.002(3) -0.010(3)
C101 0.039(4) 0.027(4) 0.036(4) -0.010(3) -0.009(3) -0.013(3)
C102 0.026(4) 0.035(4) 0.023(4) -0.003(3) 0.001(3) -0.015(3)
C103 0.023(4) 0.034(4) 0.029(4) -0.014(3) 0.002(3) -0.012(3)
C104 0.018(3) 0.039(4) 0.030(4) -0.004(3) -0.004(3) -0.013(3)
C105 0.027(4) 0.033(4) 0.028(4) -0.011(3) -0.005(3) -0.001(3)
C201 0.019(4) 0.049(5) 0.042(4) -0.020(4) 0.002(3) -0.017(3)
C202 0.019(4) 0.032(4) 0.042(4) -0.009(3) 0.002(3) -0.017(3)
C203 0.016(3) 0.037(4) 0.037(4) -0.023(3) 0.005(3) -0.013(3)
C204 0.015(3) 0.045(5) 0.029(4) -0.008(3) -0.002(3) -0.015(3)
C205 0.016(3) 0.028(4) 0.044(4) -0.010(3) -0.005(3) -0.009(3)
P1 0.0229(9) 0.0367(11) 0.0312(10) -0.0153(9) 0.0011(7) -0.0135(8)
F11 0.032(2) 0.043(3) 0.053(3) -0.024(2) 0.007(2) -0.010(2)
F12 0.061(3) 0.046(3) 0.037(3) -0.006(2) -0.006(2) -0.015(2)
F13 0.021(2) 0.071(3) 0.077(4) -0.044(3) 0.002(2) -0.005(2)
F14 0.056(3) 0.062(3) 0.036(3) -0.010(2) 0.010(2) -0.035(3)
F15 0.031(2) 0.050(3) 0.049(3) -0.025(2) -0.004(2) -0.018(2)
F16 0.041(3) 0.067(3) 0.069(3) -0.039(3) -0.007(2) -0.026(3)
P2 0.0325(11) 0.0324(11) 0.0455(13) -0.0050(10) 0.0019(9) -0.0092(9)
F21 0.052(4) 0.129(6) 0.047(3) 0.008(4) 0.000(3) -0.018(4)
F22 0.030(3) 0.115(5) 0.115(5) -0.052(4) 0.005(3) -0.002(3)
F23 0.066(4) 0.122(5) 0.051(3) -0.029(3) 0.008(3) -0.057(4)
F24 0.039(4) 0.170(8) 0.078(5) -0.023(5) -0.011(3) 0.011(4)
F25 0.166(8) 0.093(6) 0.178(8) -0.029(6) 0.009(7) -0.100(6)
F26 0.164(7) 0.048(4) 0.081(5) -0.018(3) -0.004(5) -0.045(4)
O1 0.082(6) 0.071(5) 0.095(6) -0.025(5) 0.031(5) -0.027(4)

loop_
_atom_type_symbol
_atom_type_description
_atom_type_scat_dispersion_real
_atom_type_scat_dispersion_imag
_atom_type_scat_source
C C 0.0033 0.0016 'International Tables Vol C Tables 4.2.6.8 and 6.1.1.4'
H H 0 0 'International Tables Vol C Tables 4.2.6.8 and 6.1.1.4'
F F 0.0171 0.0103 'International Tables Vol C Tables 4.2.6.8 and 6.1.1.4'
O O 0.0106 0.006 'International Tables Vol C Tables 4.2.6.8 and 6.1.1.4'
P P 0.1023 0.0942 'International Tables Vol C Tables 4.2.6.8 and 6.1.1.4'
Ru Ru -1.2594 0.8363 'International Tables Vol C Tables 4.2.6.8 and 6.1.1.4'

loop_
_geom_angle_atom_site_label_1
_geom_angle_atom_site_label_2
_geom_angle_atom_site_label_3
_geom_angle
C1 Ru1 C104 129.2(3)
C1 Ru1 C102 129.0(3)
C104 Ru1 C102 60.3(2)
C1 Ru1 C105 98.7(3)
C104 Ru1 C105 36.3(3)
C102 Ru1 C105 60.3(3)
C1 Ru1 C103 158.1(3)
C104 Ru1 C103 36.5(2)
C102 Ru1 C103 36.1(2)
C105 Ru1 C103 60.7(3)
C1 Ru1 C101 98.5(3)
C104 Ru1 C101 60.4(3)
C102 Ru1 C101 36.5(3)
C105 Ru1 C101 36.0(3)
C103 Ru1 C101 60.7(3)
C1 Ru1 P11 80.9(2)
C104 Ru1 P11 149.8(2)
C102 Ru1 P11 104.96(19)
C105 Ru1 P11 160.8(2)
C103 Ru1 P11 115.75(18)
C101 Ru1 P11 124.8(2)
C1 Ru1 P12 96.96(19)
C104 Ru1 P12 91.60(19)
C102 Ru1 P12 133.98(18)
C105 Ru1 P12 118.0(2)
C103 Ru1 P12 99.60(18)
C101 Ru1 P12 151.76(19)
P11 Ru1 P12 80.90(6)
C2 Ru2 C202 129.2(3)
C2 Ru2 C204 133.4(3)
C202 Ru2 C204 60.8(3)
C2 Ru2 C201 100.0(3)
C202 Ru2 C201 37.2(3)
C204 Ru2 C201 60.5(3)
C2 Ru2 C203 161.1(3)
C202 Ru2 C203 36.8(2)
C204 Ru2 C203 36.3(3)
C201 Ru2 C203 61.4(3)
C2 Ru2 C205 102.4(3)
C202 Ru2 C205 61.0(3)
C204 Ru2 C205 36.4(2)
C201 Ru2 C205 35.9(3)
C203 Ru2 C205 61.0(2)
C2 Ru2 P21 83.3(2)
C202 Ru2 P21 101.83(19)
C204 Ru2 P21 143.1(2)
C201 Ru2 P21 126.3(2)
C203 Ru2 P21 109.93(18)
C205 Ru2 P21 161.74(18)
C2 Ru2 P22 92.04(19)
C202 Ru2 P22 138.8(2)
C204 Ru2 P22 91.36(18)
C201 Ru2 P22 149.9(2)
C203 Ru2 P22 102.86(18)
C205 Ru2 P22 114.64(19)
P21 Ru2 P22 82.14(7)
C111 P11 C110 104.7(3)
C111 P11 C121 101.4(3)
C110 P11 C121 106.5(3)
C111 P11 Ru1 120.4(2)
C110 P11 Ru1 106.0(2)
C121 P11 Ru1 116.6(2)
C116 C111 C112 118.1(7)
C116 C111 P11 122.6(6)
C112 C111 P11 119.2(6)
C111 C112 C113 120.4(7)
C111 C112 H112 119.8
C113 C112 H112 119.8
C114 C113 C112 120.4(8)
C114 C113 H113 119.8
C112 C113 H113 119.8
C113 C114 C115 119.6(8)
C113 C114 H114 120.2
C115 C114 H114 120.2
C114 C115 C116 121.0(8)
C114 C115 H115 119.5
C116 C115 H115 119.5
C111 C116 C115 120.4(7)
C111 C116 H116 119.8
C115 C116 H116 119.8
C126 C121 C122 119.0(6)
C126 C121 P11 120.1(5)
C122 C121 P11 120.9(5)
C121 C122 C123 120.2(7)
C121 C122 H122 119.9
C123 C122 H122 119.9
C124 C123 C122 119.9(7)
C124 C123 H123 120.1
C122 C123 H123 120.1
C123 C124 C125 120.6(7)
C123 C124 H124 119.7
C125 C124 H124 119.7
C124 C125 C126 119.7(7)
C124 C125 H125 120.2
C126 C125 H125 120.2
C121 C126 C125 120.6(7)
C121 C126 H126 119.7
C125 C126 H126 119.7
C120 C110 P11 109.7(5)
C120 C110 H11A 109.7
P11 C110 H11A 109.7
C120 C110 H11B 109.7
P11 C110 H11B 109.7
H11A C110 H11B 108.2
C110 C120 P12 111.2(5)
C110 C120 H12A 109.4
P12 C120 H12A 109.4
C110 C120 H12B 109.4
P12 C120 H12B 109.4
H12A C120 H12B 108
C131 P12 C141 102.8(3)
C131 P12 C120 105.5(3)
C141 P12 C120 107.3(3)
C131 P12 Ru1 114.9(2)
C141 P12 Ru1 114.7(2)
C120 P12 Ru1 110.9(2)
C132 C131 C136 117.5(6)
C132 C131 P12 122.3(6)
C136 C131 P12 120.2(5)
C131 C132 C133 120.9(8)
C131 C132 H132 119.5
C133 C132 H132 119.5
C134 C133 C132 119.7(8)
C134 C133 H133 120.1
C132 C133 H133 120.1
C135 C134 C133 120.9(7)
C135 C134 H134 119.6
C133 C134 H134 119.6
C134 C135 C136 119.3(8)
C134 C135 H135 120.3
C136 C135 H135 120.3
C135 C136 C131 121.6(7)
C135 C136 H136 119.2
C131 C136 H136 119.2
C142 C141 C146 119.2(7)
C142 C141 P12 120.8(6)
C146 C141 P12 119.9(6)
C141 C142 C143 120.8(8)
C141 C142 H142 119.6
C143 C142 H142 119.6
C144 C143 C142 118.6(8)
C144 C143 H143 120.7
C142 C143 H143 120.7
C145 C144 C143 120.9(8)
C145 C144 H144 119.5
C143 C144 H144 119.5
C144 C145 C146 120.2(8)
C144 C145 H145 119.9
C146 C145 H145 119.9
C145 C146 C141 120.3(8)
C145 C146 H146 119.9
C141 C146 H146 119.9
C2 C1 Ru1 174.0(5)
C1 C2 Ru2 175.3(6)
C221 P21 C211 102.1(3)
C221 P21 C210 109.2(3)
C211 P21 C210 103.3(3)
C221 P21 Ru2 115.8(2)
C211 P21 Ru2 120.0(2)
C210 P21 Ru2 105.5(2)
C212 C211 C216 117.3(7)
C212 C211 P21 120.6(6)
C216 C211 P21 122.0(5)
C213 C212 C211 120.9(7)
C213 C212 H212 119.6
C211 C212 H212 119.6
C212 C213 C214 121.3(7)
C212 C213 H213 119.4
C214 C213 H213 119.4
C213 C214 C215 118.8(7)
C213 C214 H214 120.6
C215 C214 H214 120.6
C216 C215 C214 120.5(8)
C216 C215 H215 119.7
C214 C215 H215 119.7
C215 C216 C211 121.2(7)
C215 C216 H216 119.4
C211 C216 H216 119.4
C222 C221 C226 118.1(7)
C222 C221 P21 121.7(5)
C226 C221 P21 120.1(6)
C223 C222 C221 121.2(7)
C223 C222 H222 119.4
C221 C222 H222 119.4
C224 C223 C222 120.3(8)
C224 C223 H223 119.9
C222 C223 H223 119.9
C223 C224 C225 119.4(8)
C223 C224 H224 120.3
C225 C224 H224 120.3
C226 C225 C224 120.1(8)
C226 C225 H225 119.9
C224 C225 H225 119.9
C225 C226 C221 120.9(8)
C225 C226 H226 119.5
C221 C226 H226 119.5
C220 C210 P21 107.1(4)
C220 C210 H21A 110.3
P21 C210 H21A 110.3
C220 C210 H21B 110.3
P21 C210 H21B 110.3
H21A C210 H21B 108.5
C210 C220 P22 111.0(4)
C210 C220 H22A 109.4
P22 C220 H22A 109.4
C210 C220 H22B 109.4
P22 C220 H22B 109.4
H22A C220 H22B 108
C241 P22 C231 102.8(3)
C241 P22 C220 107.4(3)
C231 P22 C220 108.0(3)
C241 P22 Ru2 115.8(2)
C231 P22 Ru2 112.6(2)
C220 P22 Ru2 109.7(2)
C232 C231 C236 119.5(7)
C232 C231 P22 118.8(5)
C236 C231 P22 120.9(5)
C231 C232 C233 120.1(7)
C231 C232 H232 120
C233 C232 H232 120
C234 C233 C232 119.3(7)
C234 C233 H233 120.4
C232 C233 H233 120.4
C235 C234 C233 121.3(7)
C235 C234 H234 119.3
C233 C234 H234 119.3
C234 C235 C236 119.3(8)
C234 C235 H235 120.4
C236 C235 H235 120.4
C235 C236 C231 120.5(7)
C235 C236 H236 119.8
C231 C236 H236 119.8
C242 C241 C246 119.1(7)
C242 C241 P22 120.9(5)
C246 C241 P22 119.5(6)
C241 C242 C243 120.5(7)
C241 C242 H242 119.7
C243 C242 H242 119.7
C244 C243 C242 120.3(7)
C244 C243 H243 119.8
C242 C243 H243 119.8
C243 C244 C245 120.0(7)
C243 C244 H244 120
C245 C244 H244 120
C244 C245 C246 119.8(7)
C244 C245 H245 120.1
C246 C245 H245 120.1
C245 C246 C241 120.2(7)
C245 C246 H246 119.9
C241 C246 H246 119.9
C105 C101 C102 107.3(6)
C105 C101 Ru1 71.6(4)
C102 C101 Ru1 71.3(4)
C105 C101 H101 126.3
C102 C101 H101 126.3
Ru1 C101 H101 122.5
C103 C102 C101 108.8(6)
C103 C102 Ru1 72.1(4)
C101 C102 Ru1 72.3(4)
C103 C102 H102 125.6
C101 C102 H102 125.6
Ru1 C102 H102 121.7
C102 C103 C104 107.3(6)
C102 C103 Ru1 71.8(4)
C104 C103 Ru1 71.6(4)
C102 C103 H103 126.4
C104 C103 H103 126.4
Ru1 C103 H103 122
C105 C104 C103 108.2(6)
C105 C104 Ru1 72.0(4)
C103 C104 Ru1 71.9(4)
C105 C104 H104 125.9
C103 C104 H104 125.9
Ru1 C104 H104 121.9
C101 C105 C104 108.4(6)
C101 C105 Ru1 72.4(4)
C104 C105 Ru1 71.7(4)
C101 C105 H105 125.8
C104 C105 H105 125.8
Ru1 C105 H105 121.8
C205 C201 C202 107.9(7)
C205 C201 Ru2 72.4(4)
C202 C201 Ru2 70.7(4)
C205 C201 H201 126.1
C202 C201 H201 126.1
Ru2 C201 H201 122.5
C203 C202 C201 107.7(6)
C203 C202 Ru2 72.4(4)
C201 C202 Ru2 72.0(4)
C203 C202 H202 126.2
C201 C202 H202 126.2
Ru2 C202 H202 121.2
C204 C203 C202 107.1(6)
C204 C203 Ru2 71.5(4)
C202 C203 Ru2 70.8(4)
C204 C203 H203 126.5
C202 C203 H203 126.5
Ru2 C203 H203 122.9
C203 C204 C205 109.2(6)
C203 C204 Ru2 72.1(4)
C205 C204 Ru2 72.4(4)
C203 C204 H204 125.4
C205 C204 H204 125.4
Ru2 C204 H204 121.7
C201 C205 C204 108.1(6)
C201 C205 Ru2 71.7(4)
C204 C205 Ru2 71.2(4)
C201 C205 H205 126
C204 C205 H205 126
Ru2 C205 H205 122.8
F14 P1 F12 178.7(3)
F14 P1 F11 89.3(3)
F12 P1 F11 89.7(3)
F14 P1 F13 90.8(3)
F12 P1 F13 90.2(3)
F11 P1 F13 179.6(3)
F14 P1 F16 90.4(3)
F12 P1 F16 90.4(3)
F11 P1 F16 90.2(3)
F13 P1 F16 90.2(3)
F14 P1 F15 89.4(3)
F12 P1 F15 89.8(3)
F11 P1 F15 90.4(2)
F13 P1 F15 89.2(2)
F16 P1 F15 179.4(3)
F25 P2 F26 179.4(5)
F25 P2 F22 91.4(5)
F26 P2 F22 89.2(4)
F25 P2 F21 91.1(5)
F26 P2 F21 88.9(4)
F22 P2 F21 89.1(4)
F25 P2 F24 88.7(5)
F26 P2 F24 90.7(5)
F22 P2 F24 178.8(4)
F21 P2 F24 89.7(3)
F25 P2 F23 90.3(4)
F26 P2 F23 89.6(3)
F22 P2 F23 91.0(4)
F21 P2 F23 178.6(4)
F24 P2 F23 90.3(4)

loop_
_geom_bond_atom_site_label_1
_geom_bond_atom_site_label_2
_geom_bond_distance
Ru1 C1 1.896(7)
Ru1 C104 2.267(7)
Ru1 C102 2.268(7)
Ru1 C105 2.271(7)
Ru1 C103 2.271(7)
Ru1 C101 2.281(7)
Ru1 P11 2.2967(18)
Ru1 P12 2.3143(18)
Ru2 C2 1.896(7)
Ru2 C202 2.255(6)
Ru2 C204 2.267(7)
Ru2 C201 2.273(7)
Ru2 C203 2.275(6)
Ru2 C205 2.282(7)
Ru2 P21 2.2977(18)
Ru2 P22 2.3148(18)
P11 C111 1.826(7)
P11 C110 1.829(7)
P11 C121 1.833(7)
C111 C116 1.384(10)
C111 C112 1.393(10)
C112 C113 1.398(11)
C112 H112 0.95
C113 C114 1.360(11)
C113 H113 0.95
C114 C115 1.369(11)
C114 H114 0.95
C115 C116 1.385(11)
C115 H115 0.95
C116 H116 0.95
C121 C126 1.374(10)
C121 C122 1.391(9)
C122 C123 1.408(10)
C122 H122 0.95
C123 C124 1.362(11)
C123 H123 0.95
C124 C125 1.378(10)
C124 H124 0.95
C125 C126 1.404(9)
C125 H125 0.95
C126 H126 0.95
C110 C120 1.540(9)
C110 H11A 0.99
C110 H11B 0.99
C120 P12 1.844(7)
C120 H12A 0.99
C120 H12B 0.99
P12 C131 1.825(7)
P12 C141 1.832(7)
C131 C132 1.398(10)
C131 C136 1.399(10)
C132 C133 1.401(11)
C132 H132 0.95
C133 C134 1.376(12)
C133 H133 0.95
C134 C135 1.374(12)
C134 H134 0.95
C135 C136 1.396(10)
C135 H135 0.95
C136 H136 0.95
C141 C142 1.385(10)
C141 C146 1.396(10)
C142 C143 1.397(10)
C142 H142 0.95
C143 C144 1.392(12)
C143 H143 0.95
C144 C145 1.375(13)
C144 H144 0.95
C145 C146 1.378(11)
C145 H145 0.95
C146 H146 0.95
C1 C2 1.291(9)
P21 C221 1.822(7)
P21 C211 1.825(7)
P21 C210 1.836(6)
C211 C212 1.394(10)
C211 C216 1.408(10)
C212 C213 1.374(10)
C212 H212 0.95
C213 C214 1.377(11)
C213 H213 0.95
C214 C215 1.388(11)
C214 H214 0.95
C215 C216 1.372(10)
C215 H215 0.95
C216 H216 0.95
C221 C222 1.392(10)
C221 C226 1.395(10)
C222 C223 1.386(11)
C222 H222 0.95
C223 C224 1.378(12)
C223 H223 0.95
C224 C225 1.395(12)
C224 H224 0.95
C225 C226 1.384(11)
C225 H225 0.95
C226 H226 0.95
C210 C220 1.522(9)
C210 H21A 0.99
C210 H21B 0.99
C220 P22 1.843(7)
C220 H22A 0.99
C220 H22B 0.99
P22 C241 1.820(7)
P22 C231 1.838(7)
C231 C232 1.384(9)
C231 C236 1.389(10)
C232 C233 1.396(10)
C232 H232 0.95
C233 C234 1.379(11)
C233 H233 0.95
C234 C235 1.372(11)
C234 H234 0.95
C235 C236 1.388(10)
C235 H235 0.95
C236 H236 0.95
C241 C242 1.375(10)
C241 C246 1.395(10)
C242 C243 1.388(10)
C242 H242 0.95
C243 C244 1.376(11)
C243 H243 0.95
C244 C245 1.380(12)
C244 H244 0.95
C245 C246 1.394(10)
C245 H245 0.95
C246 H246 0.95
C101 C105 1.407(10)
C101 C102 1.423(10)
C101 H101 0.95
C102 C103 1.407(9)
C102 H102 0.95
C103 C104 1.421(9)
C103 H103 0.95
C104 C105 1.413(10)
C104 H104 0.95
C105 H105 0.95
C201 C205 1.404(10)
C201 C202 1.446(10)
C201 H201 0.95
C202 C203 1.430(10)
C202 H202 0.95
C203 C204 1.416(10)
C203 H203 0.95
C204 C205 1.419(10)
C204 H204 0.95
C205 H205 0.95
P1 F14 1.591(5)
P1 F12 1.595(5)
P1 F11 1.600(4)
P1 F13 1.600(5)
P1 F16 1.603(4)
P1 F15 1.606(4)
P2 F25 1.550(7)
P2 F26 1.568(6)
P2 F22 1.568(6)
P2 F21 1.585(6)
P2 F24 1.586(6)
P2 F23 1.588(6)
